data_4343024
loop_
_publ_author_name
'Hayashi, Takahiro'
'Kobayashi, Atsushi'
'Ohara, Hiroki'
'Yoshida, Masaki'
'Matsumoto, Takeshi'
'Chang, Ho-Chol'
'Kato, Masako'

_publ_section_title
;
 Vapochromic Luminescence and Flexibility Control of Porous Coordination
 Polymers by Substitution of Luminescent Multinuclear Cu(I) Cluster Nodes.
;
_journal_issue 18
_journal_name_full 'Inorganic chemistry'
_journal_page_first 8905
_journal_page_last 8913
_journal_paper_doi 10.1021/acs.inorgchem.5b00578
_journal_volume 54
_journal_year 2015
_chemical_formula_moiety 'C20 H24 Cu2 I2 N6 O'
_chemical_formula_sum 'C20 H24 Cu2 I2 N6 O'
_chemical_formula_weight 745.35
_space_group_crystal_system triclinic
_space_group_IT_number 2
_space_group_name_Hall '-P 1'
_space_group_name_H-M_alt 'P -1'
_symmetry_space_group_name_Hall '-P 1'
_symmetry_space_group_name_H-M 'P -1'
_atom_sites_solution_hydrogens geom
_atom_sites_solution_primary direct
_atom_sites_solution_secondary difmap
_cell_angle_alpha 75.852(12)
_cell_angle_beta 73.342(11)
_cell_angle_gamma 88.951(12)
_cell_formula_units_Z 2
_cell_length_a 10.058(3)
_cell_length_b 10.788(3)
_cell_length_c 11.968(3)
_cell_measurement_reflns_used 3663
_cell_measurement_temperature 273
_cell_measurement_theta_max 27.60
_cell_measurement_theta_min 3.20
_cell_volume 1204.5(6)
_computing_cell_refinement 'CrystalClear-SM Expert 2.0 r16'
_computing_data_collection 'CrystalClear-SM Expert 2.0 r16 (Rigaku, 2013)'
_computing_data_reduction 'CrystalClear-SM Expert 2.0 r16'
_computing_molecular_graphics 'CrystalStructure 4.1'
_computing_publication_material 'CrystalStructure 4.1 (Rigaku, 2014)'
_computing_structure_refinement 'SHELXL97 (Sheldrick, 2008)'
_computing_structure_solution 'SHELXS97 (Sheldrick, 2008)'
_diffrn_ambient_temperature 273
_diffrn_detector_area_resol_mean 7.314
_diffrn_measured_fraction_theta_full 0.988
_diffrn_measured_fraction_theta_max 0.988
_diffrn_measurement_device_type 'Rigaku Mercury70'
_diffrn_measurement_method \w
_diffrn_radiation_type 'Mo K\a'
_diffrn_radiation_wavelength 0.71075
_diffrn_reflns_av_R_equivalents 0.0914
_diffrn_reflns_limit_h_max 12
_diffrn_reflns_limit_h_min -13
_diffrn_reflns_limit_k_max 11
_diffrn_reflns_limit_k_min -13
_diffrn_reflns_limit_l_max 15
_diffrn_reflns_limit_l_min -10
_diffrn_reflns_number 9713
_diffrn_reflns_theta_full 27.460
_diffrn_reflns_theta_max 27.460
_diffrn_reflns_theta_min 3.180
_diffrn_standards_number 0
_exptl_absorpt_coefficient_mu 4.354
_exptl_absorpt_correction_T_max 0.647
_exptl_absorpt_correction_T_min 0.346
_exptl_absorpt_correction_type numerical
_exptl_absorpt_process_details 'NUMABS (Rigaku, 1999)'
_exptl_crystal_colour red
_exptl_crystal_density_diffrn 2.055
_exptl_crystal_density_method 'not measured'
_exptl_crystal_description platelet
_exptl_crystal_F_000 716.00
_exptl_crystal_size_max 0.300
_exptl_crystal_size_mid 0.200
_exptl_crystal_size_min 0.100
_refine_diff_density_max 1.68
_refine_diff_density_min -1.96
_refine_ls_extinction_method none
_refine_ls_goodness_of_fit_ref 1.040
_refine_ls_hydrogen_treatment constr
_refine_ls_number_parameters 280
_refine_ls_number_reflns 5436
_refine_ls_number_restraints 0
_refine_ls_R_factor_all 0.0729
_refine_ls_R_factor_gt 0.0510
_refine_ls_shift/su_max 0.000
_refine_ls_structure_factor_coef Fsqd
_refine_ls_weighting_details 'w = 1/[\s^2^(Fo^2^)+(0.0200P)^2^+0.0000P] where P=(Fo^2^+2Fc^2^)/3'
_refine_ls_weighting_scheme calc
_refine_ls_wR_factor_gt 0.1157
_refine_ls_wR_factor_ref 0.1225
_reflns_number_gt 3300
_reflns_number_total 5436
_reflns_threshold_expression F^2^>2.0\s(F^2^)
_cod_data_source_file ic5b00578_si_002.cif
_cod_data_source_block Cu2
_cod_depositor_comments 'Adding full bibliography for 4343024--4343025.cif.'
_cod_database_code 4343024

loop_
_symmetry_equiv_pos_site_id
_space_group_symop_operation_xyz
1 +X,+Y,+Z
2 -X,-Y,-Z

loop_
_atom_site_label
_atom_site_type_symbol
_atom_site_fract_x
_atom_site_fract_y
_atom_site_fract_z
_atom_site_U_iso_or_equiv
_atom_site_adp_type
_atom_site_occupancy
_atom_site_site_symmetry_multiplicity
_atom_site_calc_flag
_atom_site_refinement_flags
I1 I 0.09342(5) 0.70086(5) 0.45144(4) 0.04020(16) Uani 1 2 d .
I2 I 0.33658(6) 0.84954(5) 0.64297(4) 0.04587(17) Uani 1 2 d .
Cu1 Cu 0.19556(9) 0.65557(9) 0.63685(7) 0.0396(2) Uani 1 2 d .
Cu2 Cu 0.34046(10) 0.81481(9) 0.42870(7) 0.0421(3) Uani 1 2 d .
O2 O -0.154(4) 0.925(4) 0.124(3) 0.48(2) Uani 1 2 d .
N1 N -0.0275(6) 0.3935(6) 0.2129(4) 0.0336(14) Uani 1 2 d .
N2 N 0.2003(6) 0.4712(6) 0.0111(5) 0.0384(15) Uani 1 2 d .
N3 N 0.6600(6) 1.0066(6) -0.3238(4) 0.0330(14) Uani 1 2 d .
N4 N 0.6599(8) 0.7587(6) -0.1884(5) 0.0515(18) Uani 1 2 d .
N5 N 0.6946(6) 0.5106(5) 0.3577(4) 0.0303(13) Uani 1 2 d .
N6 N 0.5105(6) 0.7060(6) 0.3755(5) 0.0329(14) Uani 1 2 d .
C1 C -0.0022(7) 0.3378(7) 0.1216(5) 0.0350(17) Uani 1 2 d .
C2 C 0.0629(7) 0.4866(7) 0.2044(5) 0.0315(16) Uani 1 2 d .
C3 C 0.1100(8) 0.3779(7) 0.0227(6) 0.0387(18) Uani 1 2 d .
C4 C 0.1762(7) 0.5259(7) 0.1055(5) 0.0332(17) Uani 1 2 d .
C5 C 0.7474(8) 0.9253(8) -0.3660(6) 0.048(2) Uani 1 2 d .
C6 C 0.5708(8) 0.9626(7) -0.2141(5) 0.0352(17) Uani 1 2 d .
C7 C 0.7482(10) 0.8013(8) -0.2981(6) 0.057(2) Uani 1 2 d .
C8 C 0.5721(8) 0.8371(7) -0.1454(5) 0.0339(17) Uani 1 2 d .
C9 C 0.6222(7) 0.5469(7) 0.2802(5) 0.0349(17) Uani 1 2 d .
C10 C 0.6820(8) 0.5758(7) 0.4401(6) 0.0402(19) Uani 1 2 d .
C11 C 0.5922(7) 0.6740(7) 0.4484(6) 0.0369(18) Uani 1 2 d .
C12 C 0.5322(7) 0.6467(7) 0.2858(5) 0.0320(16) Uani 1 2 d .
C13 C 0.2751(7) 0.6292(7) 0.1015(5) 0.0354(17) Uani 1 2 d .
C14 C 0.3733(8) 0.6894(8) -0.0223(5) 0.044(2) Uani 1 2 d .
C15 C 0.4714(8) 0.7927(7) -0.0216(5) 0.0379(18) Uani 1 2 d .
C16 C 0.3579(7) 0.5821(7) 0.1928(5) 0.0298(16) Uani 1 2 d .
C17 C 0.4500(7) 0.6872(7) 0.1961(5) 0.0341(17) Uani 1 2 d .
C18 C 0.5495(7) 0.7449(8) 0.0709(5) 0.0370(18) Uani 1 2 d .
C19 C 0.052(4) 0.984(2) 0.169(4) 0.46(4) Uani 1 2 d .
C20 C -0.060(3) 0.898(4) 0.182(3) 0.30(3) Uani 1 2 d .
H1 H -0.06167 0.27093 0.12526 0.0420 Uiso 1 2 calc R
H2 H 0.04862 0.52611 0.26744 0.0378 Uiso 1 2 calc R
H3 H 0.12372 0.33753 -0.0397 0.0464 Uiso 1 2 calc R
H5 H 0.80965 0.95146 -0.4427 0.0576 Uiso 1 2 calc R
H6 H 0.50582 1.01677 -0.18246 0.0423 Uiso 1 2 calc R
H7 H 0.81215 0.74639 -0.32991 0.0689 Uiso 1 2 calc R
H9 H 0.63141 0.50435 0.21975 0.0419 Uiso 1 2 calc R
H10 H 0.73478 0.55522 0.49378 0.0482 Uiso 1 2 calc R
H11 H 0.58821 0.71934 0.50601 0.0443 Uiso 1 2 calc R
H13 H 0.21871 0.6976 0.12768 0.0424 Uiso 1 2 calc R
H14A H 0.42708 0.62315 -0.05331 0.0530 Uiso 1 2 calc R
H14B H 0.31902 0.72549 -0.07642 0.0530 Uiso 1 2 calc R
H15 H 0.41766 0.86504 -0.00148 0.0455 Uiso 1 2 calc R
H16A H 0.29367 0.5491 0.27238 0.0358 Uiso 1 2 calc R
H16B H 0.414 0.5128 0.17105 0.0358 Uiso 1 2 calc R
H17 H 0.3905 0.75485 0.21996 0.0409 Uiso 1 2 calc R
H18A H 0.60514 0.8155 0.0745 0.0444 Uiso 1 2 calc R
H18B H 0.6119 0.68064 0.04609 0.0444 Uiso 1 2 calc R
H19A H 0.01944 1.06871 0.16482 0.5579 Uiso 1 2 calc R
H19B H 0.12402 0.98371 0.09629 0.5579 Uiso 1 2 calc R
H19C H 0.08782 0.95748 0.23672 0.5579 Uiso 1 2 calc R
H20A H -0.01853 0.82096 0.16334 0.3609 Uiso 1 2 calc R
H20B H -0.11045 0.87483 0.26725 0.3609 Uiso 1 2 calc R

loop_
_atom_site_aniso_label
_atom_site_aniso_U_11
_atom_site_aniso_U_22
_atom_site_aniso_U_33
_atom_site_aniso_U_12
_atom_site_aniso_U_13
_atom_site_aniso_U_23
I1 0.0343(3) 0.0507(4) 0.0358(2) 0.0025(3) -0.01335(19) -0.0072(2)
I2 0.0508(4) 0.0543(4) 0.0326(2) -0.0086(3) -0.0120(2) -0.0105(2)
Cu1 0.0318(5) 0.0464(6) 0.0349(4) 0.0034(5) -0.0050(4) -0.0054(4)
Cu2 0.0514(7) 0.0358(6) 0.0344(4) 0.0052(5) -0.0124(4) -0.0007(4)
O2 0.49(5) 0.46(5) 0.47(5) 0.14(4) -0.10(3) -0.13(4)
N1 0.029(3) 0.038(4) 0.030(3) 0.005(3) -0.009(2) -0.001(2)
N2 0.031(4) 0.047(4) 0.034(3) 0.008(3) -0.009(2) -0.005(3)
N3 0.039(4) 0.029(3) 0.026(3) 0.001(3) -0.009(2) 0.002(2)
N4 0.068(5) 0.036(4) 0.046(4) 0.013(4) -0.018(3) -0.001(3)
N5 0.026(3) 0.034(4) 0.026(3) 0.008(3) -0.005(2) -0.004(2)
N6 0.031(4) 0.029(3) 0.039(3) 0.006(3) -0.011(2) -0.010(3)
C1 0.030(4) 0.037(5) 0.038(4) 0.004(4) -0.011(3) -0.008(3)
C2 0.036(4) 0.029(4) 0.029(3) 0.003(3) -0.011(3) -0.005(3)
C3 0.038(5) 0.043(5) 0.038(4) 0.012(4) -0.012(3) -0.015(3)
C4 0.026(4) 0.043(5) 0.029(3) 0.005(4) -0.012(3) -0.002(3)
C5 0.044(5) 0.055(6) 0.038(4) 0.008(5) -0.003(3) -0.008(4)
C6 0.038(4) 0.032(4) 0.034(3) 0.004(4) -0.011(3) -0.002(3)
C7 0.075(7) 0.045(6) 0.044(4) 0.030(5) -0.011(4) -0.004(4)
C8 0.041(5) 0.029(4) 0.030(3) 0.001(4) -0.016(3) 0.002(3)
C9 0.042(5) 0.031(4) 0.028(3) 0.007(4) -0.009(3) -0.001(3)
C10 0.039(5) 0.047(5) 0.036(4) 0.013(4) -0.015(3) -0.008(3)
C11 0.039(5) 0.037(5) 0.040(4) 0.010(4) -0.018(3) -0.013(3)
C12 0.026(4) 0.038(5) 0.027(3) 0.002(3) -0.009(3) 0.002(3)
C13 0.031(4) 0.038(5) 0.031(3) 0.002(4) -0.009(3) 0.002(3)
C14 0.053(5) 0.047(5) 0.028(3) -0.006(4) -0.017(3) 0.007(3)
C15 0.040(5) 0.037(5) 0.032(3) 0.002(4) -0.014(3) 0.004(3)
C16 0.030(4) 0.034(4) 0.025(3) 0.004(3) -0.008(3) -0.006(3)
C17 0.034(4) 0.037(5) 0.029(3) 0.006(4) -0.010(3) -0.003(3)
C18 0.031(4) 0.048(5) 0.026(3) -0.003(4) -0.006(3) -0.000(3)
C19 0.60(7) 0.12(2) 0.92(10) 0.01(3) -0.68(8) -0.03(3)
C20 0.21(3) 0.41(6) 0.18(2) 0.18(4) -0.010(19) 0.06(3)

loop_
_atom_type_symbol
_atom_type_description
_atom_type_scat_dispersion_real
_atom_type_scat_dispersion_imag
_atom_type_scat_source
Cu Cu 0.3201 1.2651
;
International Tables for Crystallography
(Vol. C, Tables 4.2.6.8 and 6.1.1.4)
;
I I -0.4742 1.8119
;
International Tables for Crystallography
(Vol. C, Tables 4.2.6.8 and 6.1.1.4)
;
N N 0.0061 0.0033
;
International Tables for Crystallography
(Vol. C, Tables 4.2.6.8 and 6.1.1.4)
;
C C 0.0033 0.0016
;
International Tables for Crystallography
(Vol. C, Tables 4.2.6.8 and 6.1.1.4)
;
H H 0.0000 0.0000
;
International Tables for Crystallography
(Vol. C, Table 6.1.1.4)
;
O O 0.0106 0.0060
;
International Tables for Crystallography
(Vol. C, Tables 4.2.6.8 and 6.1.1.4)
;

loop_
_geom_angle_atom_site_label_1
_geom_angle_atom_site_label_2
_geom_angle_atom_site_label_3
_geom_angle
_geom_angle_publ_flag
_geom_angle_site_symmetry_1
_geom_angle_site_symmetry_3
Cu1 I1 Cu2 60.23(3) yes . .
Cu1 I2 Cu2 61.48(3) yes . .
I1 Cu1 I2 113.13(4) yes . .
I1 Cu1 Cu2 61.07(4) yes . .
I1 Cu1 N1 105.77(18) yes . 2_566
I1 Cu1 N5 109.65(17) yes . 2_666
I2 Cu1 Cu2 60.98(4) yes . .
I2 Cu1 N1 110.48(19) yes . 2_566
I2 Cu1 N5 113.39(17) yes . 2_666
Cu2 Cu1 N1 152.72(17) yes . 2_566
Cu2 Cu1 N5 103.30(12) yes . 2_666
N1 Cu1 N5 103.7(2) yes 2_566 2_666
I1 Cu2 I2 108.21(3) yes . .
I1 Cu2 Cu1 58.70(3) yes . .
I1 Cu2 N3 104.63(19) yes . 2_675
I1 Cu2 N6 113.58(18) yes . .
I2 Cu2 Cu1 57.54(3) yes . .
I2 Cu2 N3 104.96(18) yes . 2_675
I2 Cu2 N6 107.27(17) yes . .
Cu1 Cu2 N3 141.57(15) yes . 2_675
Cu1 Cu2 N6 100.73(13) yes . .
N3 Cu2 N6 117.6(2) yes 2_675 .
Cu1 N1 C1 123.9(5) yes 2_566 .
Cu1 N1 C2 118.9(4) yes 2_566 .
C1 N1 C2 117.2(5) yes . .
C3 N2 C4 115.8(5) yes . .
Cu2 N3 C5 119.5(4) yes 2_675 .
Cu2 N3 C6 123.7(5) yes 2_675 .
C5 N3 C6 116.7(6) yes . .
C7 N4 C8 118.1(6) yes . .
Cu1 N5 C9 121.2(5) yes 2_666 .
Cu1 N5 C10 121.2(5) yes 2_666 .
C9 N5 C10 117.1(6) yes . .
Cu2 N6 C11 117.7(5) yes . .
Cu2 N6 C12 125.4(5) yes . .
C11 N6 C12 115.9(6) yes . .
N1 C1 C3 120.7(7) yes . .
N1 C2 C4 122.0(7) yes . .
N2 C3 C1 123.4(7) yes . .
N2 C4 C2 120.8(7) yes . .
N2 C4 C13 119.4(5) yes . .
C2 C4 C13 119.8(7) yes . .
N3 C5 C7 121.1(6) yes . .
N3 C6 C8 122.1(6) yes . .
N4 C7 C5 121.7(8) yes . .
N4 C8 C6 120.2(5) yes . .
N4 C8 C15 119.6(6) yes . .
C6 C8 C15 120.1(6) yes . .
N5 C9 C12 122.4(7) yes . .
N5 C10 C11 121.5(7) yes . .
N6 C11 C10 122.0(7) yes . .
N6 C12 C9 120.6(6) yes . .
N6 C12 C17 117.6(6) yes . .
C9 C12 C17 121.7(7) yes . .
C4 C13 C14 115.1(6) yes . .
C4 C13 C16 110.9(6) yes . .
C14 C13 C16 110.3(6) yes . .
C13 C14 C15 113.1(6) yes . .
C8 C15 C14 108.8(6) yes . .
C8 C15 C18 110.2(6) yes . .
C14 C15 C18 111.3(6) yes . .
C13 C16 C17 111.5(5) yes . .
C12 C17 C16 113.7(6) yes . .
C12 C17 C18 109.5(6) yes . .
C16 C17 C18 110.8(6) yes . .
C15 C18 C17 111.6(6) yes . .
O2 C20 C19 124(4) yes . .
N1 C1 H1 119.664 no . .
C3 C1 H1 119.670 no . .
N1 C2 H2 118.983 no . .
C4 C2 H2 118.982 no . .
N2 C3 H3 118.292 no . .
C1 C3 H3 118.288 no . .
N3 C5 H5 119.431 no . .
C7 C5 H5 119.429 no . .
N3 C6 H6 118.954 no . .
C8 C6 H6 118.962 no . .
N4 C7 H7 119.137 no . .
C5 C7 H7 119.149 no . .
N5 C9 H9 118.825 no . .
C12 C9 H9 118.819 no . .
N5 C10 H10 119.225 no . .
C11 C10 H10 119.235 no . .
N6 C11 H11 119.007 no . .
C10 C11 H11 119.013 no . .
C4 C13 H13 106.642 no . .
C14 C13 H13 106.649 no . .
C16 C13 H13 106.651 no . .
C13 C14 H14A 108.958 no . .
C13 C14 H14B 108.956 no . .
C15 C14 H14A 108.953 no . .
C15 C14 H14B 108.951 no . .
H14A C14 H14B 107.755 no . .
C8 C15 H15 108.814 no . .
C14 C15 H15 108.814 no . .
C18 C15 H15 108.811 no . .
C13 C16 H16A 109.321 no . .
C13 C16 H16B 109.317 no . .
C17 C16 H16A 109.323 no . .
C17 C16 H16B 109.323 no . .
H16A C16 H16B 107.966 no . .
C12 C17 H17 107.507 no . .
C16 C17 H17 107.504 no . .
C18 C17 H17 107.503 no . .
C15 C18 H18A 109.302 no . .
C15 C18 H18B 109.305 no . .
C17 C18 H18A 109.299 no . .
C17 C18 H18B 109.300 no . .
H18A C18 H18B 107.958 no . .
C20 C19 H19A 109.474 no . .
C20 C19 H19B 109.468 no . .
C20 C19 H19C 109.469 no . .
H19A C19 H19B 109.471 no . .
H19A C19 H19C 109.472 no . .
H19B C19 H19C 109.472 no . .
O2 C20 H20A 106.303 no . .
O2 C20 H20B 106.303 no . .
C19 C20 H20A 106.305 no . .
C19 C20 H20B 106.306 no . .
H20A C20 H20B 106.414 no . .

loop_
_geom_bond_atom_site_label_1
_geom_bond_atom_site_label_2
_geom_bond_distance
_geom_bond_publ_flag
_geom_bond_site_symmetry_2
I1 Cu1 2.6413(12) yes .
I1 Cu2 2.7055(14) yes .
I2 Cu1 2.5766(13) yes .
I2 Cu2 2.6702(13) yes .
Cu1 Cu2 2.6831(12) yes .
Cu1 N1 2.048(5) yes 2_566
Cu1 N5 2.086(6) yes 2_666
Cu2 N3 2.027(5) yes 2_675
Cu2 N6 2.092(6) yes .
O2 C20 1.32(6) yes .
N1 C1 1.333(10) yes .
N1 C2 1.333(10) yes .
N2 C3 1.323(10) yes .
N2 C4 1.359(10) yes .
N3 C5 1.316(10) yes .
N3 C6 1.337(7) yes .
N4 C7 1.332(9) yes .
N4 C8 1.299(10) yes .
N5 C9 1.321(10) yes .
N5 C10 1.322(10) yes .
N6 C11 1.345(10) yes .
N6 C12 1.343(10) yes .
C1 C3 1.365(8) yes .
C2 C4 1.370(8) yes .
C4 C13 1.490(11) yes .
C5 C7 1.387(11) yes .
C6 C8 1.403(9) yes .
C8 C15 1.504(8) yes .
C9 C12 1.395(10) yes .
C10 C11 1.383(11) yes .
C12 C17 1.515(10) yes .
C13 C14 1.519(8) yes .
C13 C16 1.543(10) yes .
C14 C15 1.505(12) yes .
C15 C18 1.521(10) yes .
C16 C17 1.492(11) yes .
C17 C18 1.530(7) yes .
C19 C20 1.42(5) yes .
C1 H1 0.930 no .
C2 H2 0.930 no .
C3 H3 0.930 no .
C5 H5 0.930 no .
C6 H6 0.930 no .
C7 H7 0.930 no .
C9 H9 0.930 no .
C10 H10 0.930 no .
C11 H11 0.930 no .
C13 H13 0.980 no .
C14 H14A 0.970 no .
C14 H14B 0.970 no .
C15 H15 0.980 no .
C16 H16A 0.970 no .
C16 H16B 0.970 no .
C17 H17 0.980 no .
C18 H18A 0.970 no .
C18 H18B 0.970 no .
C19 H19A 0.960 no .
C19 H19B 0.960 no .
C19 H19C 0.960 no .
C20 H20A 0.970 no .
C20 H20B 0.970 no .

loop_
_geom_contact_atom_site_label_1
_geom_contact_atom_site_label_2
_geom_contact_distance
_geom_contact_publ_flag
_geom_contact_site_symmetry_2
Cu2 C17 3.304(7) no .
N1 N2 2.774(7) no .
N1 C3 3.548(9) no 2_565
N2 N4 3.412(9) no 2_665
N2 C1 3.287(10) no 2_565
N2 C3 3.574(10) no 2_565
N2 C9 3.483(8) no 2_665
N2 C14 2.832(11) no .
N2 C16 3.463(10) no .
N2 C18 3.496(10) no 2_665
N3 N4 2.768(8) no .
N4 C3 3.541(11) no 2_665
N4 C4 3.521(10) no 2_665
N4 C14 2.981(9) no .
N4 C18 2.949(8) no .
N5 N6 2.787(8) no .
N5 N6 3.558(6) no 2_666
N5 C11 3.433(8) no 2_666
N6 C10 3.514(8) no 2_666
N6 C16 3.513(10) no .
N6 C18 3.472(8) no .
C1 C3 3.454(10) no 2_565
C1 C4 2.668(11) no .
C2 C3 2.638(11) no .
C2 C16 3.114(11) no .
C3 C3 3.451(11) no 2_565
C5 C8 2.674(8) no .
C6 C7 2.634(11) no .
C6 C14 3.492(9) no .
C6 C18 3.589(9) no .
C9 C11 2.647(11) no .
C9 C16 3.109(11) no .
C9 C18 3.122(9) no .
C10 C12 2.670(11) no .
C13 C18 2.938(11) no .
C14 C17 2.924(11) no .
C15 C16 2.935(8) no .
O2 C19 3.26(6) no 2_575
C19 O2 3.26(6) no 2_575
I1 H2 3.3520 no .
I1 H2 3.5639 no 2_566
I1 H7 3.3802 no 1_456
I1 H10 3.2614 no 2_666
I1 H16A 3.2325 no .
I1 H17 3.3870 no .
I2 H1 3.3167 no 2_566
I2 H5 3.4506 no 2_675
I2 H11 3.1116 no .
I2 H14B 3.2515 no 1_556
Cu1 H1 3.0683 no 2_566
Cu1 H2 2.9413 no 2_566
Cu1 H9 3.0175 no 2_666
Cu1 H10 3.0262 no 2_666
Cu2 H5 2.9305 no 2_675
Cu2 H6 3.0413 no 2_675
Cu2 H11 2.9813 no .
Cu2 H17 2.6401 no .
O2 H19A 2.5808 no .
O2 H19B 2.7893 no .
O2 H19C 3.1660 no .
N1 H3 3.1687 no .
N1 H3 3.4289 no 2_565
N1 H7 3.0852 no 2_665
N1 H9 3.5972 no 1_455
N2 H1 3.1903 no .
N2 H1 3.3604 no 2_565
N2 H2 3.2033 no .
N2 H9 2.7474 no 2_665
N2 H13 3.1267 no .
N2 H14A 2.6448 no .
N2 H14B 2.8368 no .
N2 H16B 3.3612 no .
N2 H18B 2.5323 no 2_665
N3 H7 3.1793 no .
N3 H17 3.0943 no 2_675
N4 H5 3.2012 no .
N4 H6 3.1675 no .
N4 H14A 2.6521 no .
N4 H14B 3.2945 no .
N4 H15 3.2069 no .
N4 H16B 2.9777 no 2_665
N4 H18A 3.2430 no .
N4 H18B 2.6272 no .
N5 H2 3.4061 no 1_655
N5 H11 3.1845 no .
N5 H11 3.5392 no 2_666
N6 H6 3.3361 no 2_675
N6 H9 3.2047 no .
N6 H10 3.2113 no .
N6 H10 3.5156 no 2_666
N6 H16A 3.4409 no .
N6 H17 2.4458 no .
N6 H18A 3.3573 no .
C1 H2 3.1175 no .
C1 H7 3.5012 no 2_665
C1 H14B 3.4868 no 2_565
C2 H1 3.1213 no .
C2 H3 3.5677 no .
C2 H3 3.3417 no 2_565
C2 H7 3.0458 no 2_665
C2 H13 2.6009 no .
C2 H16A 2.8134 no .
C2 H16B 3.4476 no .
C3 H2 3.5680 no .
C3 H9 3.2850 no 2_665
C3 H18B 2.7873 no 2_665
C4 H1 3.5980 no .
C4 H1 3.5399 no 2_565
C4 H3 3.1180 no .
C4 H3 3.5386 no 2_565
C4 H7 3.4880 no 2_665
C4 H14A 2.7303 no .
C4 H14B 2.7330 no .
C4 H16A 2.6559 no .
C4 H16B 2.7139 no .
C4 H18B 3.5196 no 2_665
C5 H6 3.1006 no .
C6 H5 3.1066 no .
C6 H7 3.5632 no .
C6 H14B 3.3844 no .
C6 H15 2.5415 no .
C6 H15 3.5576 no 2_675
C6 H17 3.0616 no 2_675
C6 H18A 3.5432 no .
C6 H18A 3.4295 no 2_675
C7 H6 3.5630 no .
C7 H11 3.4783 no 1_554
C7 H16B 3.5660 no 2_665
C8 H7 3.0950 no .
C8 H14A 2.5746 no .
C8 H14B 2.6518 no .
C8 H18A 2.6999 no .
C8 H18B 2.6216 no .
C9 H3 3.2431 no 2_665
C9 H10 3.0984 no .
C9 H11 3.5758 no .
C9 H11 3.5773 no 2_666
C9 H16A 3.3315 no .
C9 H16B 2.8385 no .
C9 H17 3.3112 no .
C9 H18A 3.3503 no .
C9 H18B 2.8510 no .
C10 H9 3.0964 no .
C10 H16A 3.4524 no 2_666
C11 H9 3.5770 no .
C12 H6 3.5892 no 2_675
C12 H10 3.5990 no .
C12 H10 3.5013 no 2_666
C12 H11 3.1231 no .
C12 H16A 2.6996 no .
C12 H16B 2.7121 no .
C12 H18A 2.6427 no .
C12 H18B 2.6806 no .
C13 H2 2.6056 no .
C13 H15 2.7633 no .
C13 H17 2.6710 no .
C13 H18B 3.2899 no .
C14 H9 3.5265 no 2_665
C14 H16A 3.3446 no .
C14 H16B 2.7406 no .
C14 H16B 3.4708 no 2_665
C14 H17 3.1982 no .
C14 H18A 3.3266 no .
C14 H18B 2.7419 no .
C15 H6 2.6537 no .
C15 H13 2.7018 no .
C15 H16B 3.2657 no .
C15 H17 2.6967 no .
C16 H2 3.0088 no .
C16 H9 2.9438 no .
C16 H10 3.5300 no 2_666
C16 H14A 2.7489 no .
C16 H14A 3.4540 no 2_665
C16 H14B 3.3456 no .
C16 H15 3.2986 no .
C16 H18A 3.3158 no .
C16 H18B 2.7119 no .
C17 H6 3.1904 no 2_675
C17 H9 2.6819 no .
C17 H13 2.6704 no .
C17 H14A 3.2935 no .
C17 H15 2.7527 no .
C18 H3 3.3296 no 2_665
C18 H6 3.1467 no 2_675
C18 H9 3.0148 no .
C18 H13 3.2228 no .
C18 H14A 2.7413 no .
C18 H14B 3.3269 no .
C18 H16A 3.3236 no .
C18 H16B 2.6988 no .
H1 H3 2.2662 no .
H1 H14B 2.8100 no 2_565
H2 H7 3.2461 no 2_665
H2 H10 3.5886 no 1_455
H2 H13 2.4718 no .
H2 H16A 2.5006 no .
H2 H16B 3.5338 no .
H3 H9 2.9888 no 2_665
H3 H18A 3.1395 no 2_665
H3 H18B 2.6433 no 2_665
H5 H7 2.2966 no .
H6 H14B 3.4517 no .
H6 H15 2.3186 no .
H6 H15 3.0730 no 2_675
H6 H17 2.5776 no 2_675
H6 H18A 2.5360 no 2_675
H7 H10 3.5269 no 1_554
H7 H11 3.4430 no 1_554
H7 H16A 3.2249 no 2_665
H7 H16B 3.4295 no 2_665
H9 H14A 2.8717 no 2_665
H9 H14B 3.2989 no 2_665
H9 H16A 3.3213 no .
H9 H16B 2.4139 no .
H9 H17 3.5964 no .
H9 H18A 3.4260 no .
H9 H18B 2.5026 no .
H10 H11 2.2884 no .
H10 H16A 2.6821 no 2_666
H13 H14A 2.8135 no .
H13 H14B 2.3052 no .
H13 H15 2.5789 no .
H13 H16A 2.3414 no .
H13 H16B 2.8350 no .
H13 H17 2.4603 no .
H14A H14A 3.1801 no 2_665
H14A H15 2.8199 no .
H14A H16B 2.6239 no .
H14A H16B 2.5149 no 2_665
H14A H18B 2.6318 no .
H14A H18B 3.2850 no 2_665
H14B H15 2.2978 no .
H15 H15 3.3889 no 2_675
H15 H17 2.5628 no .
H15 H18A 2.3188 no .
H15 H18A 3.3626 no 2_675
H15 H18B 2.8355 no .
H16A H17 2.3059 no .
H16A H18B 3.5932 no .
H16B H17 2.8040 no .
H16B H18A 3.5786 no .
H16B H18B 2.5649 no .
H17 H18A 2.3366 no .
H17 H18B 2.8324 no .
H19A H20A 2.7118 no .
H19A H20B 2.3479 no .
H19B H20A 2.1275 no .
H19B H20B 2.6996 no .
H19C H20A 2.3050 no .
H19C H20B 2.0961 no .
I1 H19C 3.2970 no .
O2 H3 3.2113 no 2_565
O2 H6 3.4785 no 2_575
O2 H18A 2.9772 no 1_455
O2 H19A 3.3150 no 2_575
O2 H19B 2.5087 no 2_575
N3 H19C 3.0682 no 2_675
C1 H19A 2.8372 no 1_545
C3 H19A 3.3612 no 1_545
C5 H19C 3.0402 no 2_675
C6 H19C 3.4741 no 2_675
C7 H19C 3.4376 no 2_675
C11 H20B 3.5439 no 1_655
C13 H20A 3.5808 no .
C19 H1 3.2535 no 1_565
C19 H13 3.5612 no .
C20 H3 3.5470 no 2_565
C20 H13 3.5180 no .
C20 H19B 3.5030 no 2_575
H1 C19 3.2535 no 1_545
H1 H19A 2.3022 no 1_545
H2 H20A 3.2546 no .
H3 O2 3.2113 no 2_565
H3 C20 3.5470 no 2_565
H3 H19A 3.2666 no 1_545
H3 H20A 2.9040 no 2_565
H5 H19C 3.2839 no 2_675
H6 O2 3.4785 no 2_575
H13 C19 3.5612 no .
H13 C20 3.5180 no .
H13 H19B 3.1789 no .
H13 H19C 3.4590 no .
H13 H20A 2.6878 no .
H15 H19B 3.2161 no .
H18A O2 2.9772 no 1_655
H18A H19B 3.3392 no 2_675
H19A O2 3.3150 no 2_575
H19A C1 2.8372 no 1_565
H19A C3 3.3612 no 1_565
H19A H1 2.3022 no 1_565
H19A H3 3.2666 no 1_565
H19B O2 2.5087 no 2_575
H19B C20 3.5030 no 2_575
H19B H13 3.1789 no .
H19B H15 3.2161 no .
H19B H18A 3.3392 no 2_675
H19C I1 3.2970 no .
H19C N3 3.0682 no 2_675
H19C C5 3.0402 no 2_675
H19C C6 3.4741 no 2_675
H19C C7 3.4376 no 2_675
H19C H5 3.2839 no 2_675
H19C H13 3.4590 no .
H20A C13 3.5808 no .
H20A H2 3.2546 no .
H20A H3 2.9040 no 2_565
H20A H13 2.6878 no .
H20B C11 3.5439 no 1_455

loop_
_geom_torsion_atom_site_label_1
_geom_torsion_atom_site_label_2
_geom_torsion_atom_site_label_3
_geom_torsion_atom_site_label_4
_geom_torsion
_geom_torsion_publ_flag
_geom_torsion_site_symmetry_1
_geom_torsion_site_symmetry_3
_geom_torsion_site_symmetry_4
Cu1 I1 Cu2 I2 -30.56(3) no . . .
Cu1 I1 Cu2 Cu1 0.00(3) no . . .
Cu1 I1 Cu2 N3 -142.07(5) no . . 2_675
Cu1 I1 Cu2 N6 88.42(5) no . . .
Cu2 I1 Cu1 I2 32.97(3) no . . .
Cu2 I1 Cu1 Cu2 0.00(2) no . . .
Cu2 I1 Cu1 N1 154.03(5) no . . 2_566
Cu2 I1 Cu1 N5 -94.69(4) no . . 2_666
Cu1 I2 Cu2 I1 30.99(3) no . . .
Cu1 I2 Cu2 Cu1 -0.00(3) no . . .
Cu1 I2 Cu2 N3 142.28(5) no . . 2_675
Cu1 I2 Cu2 N6 -91.91(5) no . . .
Cu2 I2 Cu1 I1 -33.01(3) no . . .
Cu2 I2 Cu1 Cu2 0.00(2) no . . .
Cu2 I2 Cu1 N1 -151.37(5) no . . 2_566
Cu2 I2 Cu1 N5 92.67(4) no . . 2_666
I1 Cu1 Cu2 I1 0.000(17) no . . .
I1 Cu1 Cu2 I2 145.09(4) no . . .
I1 Cu1 Cu2 N3 73.10(9) no . . 2_675
I1 Cu1 Cu2 N6 -111.17(5) no . . .
I1 Cu1 N1 C1 -127.3(4) no . 2_566 2_566
I1 Cu1 N1 C2 52.7(4) no . 2_566 2_566
I1 Cu1 N5 C9 173.3(3) no . 2_666 2_666
I1 Cu1 N5 C10 1.0(4) no . 2_666 2_666
I2 Cu1 Cu2 I1 -145.09(4) no . . .
I2 Cu1 Cu2 I2 -0.00(2) no . . .
I2 Cu1 Cu2 N3 -71.99(9) no . . 2_675
I2 Cu1 Cu2 N6 103.74(5) no . . .
I2 Cu1 N1 C1 -4.6(5) no . 2_566 2_566
I2 Cu1 N1 C2 175.5(3) no . 2_566 2_566
I2 Cu1 N5 C9 45.8(3) no . 2_666 2_666
I2 Cu1 N5 C10 -126.6(3) no . 2_666 2_666
Cu2 Cu1 N1 C1 -70.6(6) no . 2_566 2_566
Cu2 Cu1 N1 C2 109.5(4) no . 2_566 2_566
N1 Cu1 Cu2 I1 -66.8(4) no 2_566 . .
N1 Cu1 Cu2 I2 78.3(4) no 2_566 . .
N1 Cu1 Cu2 N3 6.3(4) no 2_566 . 2_675
N1 Cu1 Cu2 N6 -178.0(4) no 2_566 . .
Cu2 Cu1 N5 C9 109.6(3) no . 2_666 2_666
Cu2 Cu1 N5 C10 -62.7(4) no . 2_666 2_666
N5 Cu1 Cu2 I1 105.32(19) no 2_666 . .
N5 Cu1 Cu2 I2 -109.60(18) no 2_666 . .
N5 Cu1 Cu2 N3 178.42(19) no 2_666 . 2_675
N5 Cu1 Cu2 N6 -5.86(19) no 2_666 . .
N1 Cu1 N5 C9 -74.1(4) no 2_566 2_666 2_666
N1 Cu1 N5 C10 113.6(4) no 2_566 2_666 2_666
N5 Cu1 N1 C1 117.3(4) no 2_666 2_566 2_566
N5 Cu1 N1 C2 -62.6(4) no 2_666 2_566 2_566
I1 Cu2 N3 C5 67.6(5) no . 2_675 2_675
I1 Cu2 N3 C6 -116.0(4) no . 2_675 2_675
I1 Cu2 N6 C11 -121.7(3) no . . .
I1 Cu2 N6 C12 46.3(4) no . . .
I2 Cu2 N3 C5 -46.2(5) no . 2_675 2_675
I2 Cu2 N3 C6 130.2(4) no . 2_675 2_675
I2 Cu2 N6 C11 -2.2(4) no . . .
I2 Cu2 N6 C12 165.8(3) no . . .
Cu1 Cu2 N3 C5 9.9(7) no . 2_675 2_675
Cu1 Cu2 N3 C6 -173.7(2) no . 2_675 2_675
Cu1 Cu2 N6 C11 -61.3(4) no . . .
Cu1 Cu2 N6 C12 106.7(3) no . . .
N3 Cu2 N6 C11 115.7(4) no 2_675 . .
N3 Cu2 N6 C12 -76.3(5) no 2_675 . .
N6 Cu2 N3 C5 -165.3(4) no . 2_675 2_675
N6 Cu2 N3 C6 11.1(6) no . 2_675 2_675
Cu1 N1 C1 C3 178.2(4) no 2_566 . .
Cu1 N1 C2 C4 -178.8(4) no 2_566 . .
C1 N1 C2 C4 1.1(10) no . . .
C2 N1 C1 C3 -1.7(10) no . . .
C3 N2 C4 C2 -1.3(10) no . . .
C3 N2 C4 C13 178.2(6) no . . .
C4 N2 C3 C1 0.7(10) no . . .
Cu2 N3 C5 C7 -178.3(5) no 2_675 . .
Cu2 N3 C6 C8 178.3(5) no 2_675 . .
C5 N3 C6 C8 1.8(11) no . . .
C6 N3 C5 C7 -1.6(12) no . . .
C7 N4 C8 C6 0.6(12) no . . .
C7 N4 C8 C15 -179.6(7) no . . .
C8 N4 C7 C5 -0.4(14) no . . .
Cu1 N5 C9 C12 170.6(3) no 2_666 . .
Cu1 N5 C10 C11 -169.8(4) no 2_666 . .
C9 N5 C10 C11 2.8(8) no . . .
C10 N5 C9 C12 -2.0(8) no . . .
Cu2 N6 C11 C10 162.0(4) no . . .
Cu2 N6 C12 C9 -160.3(4) no . . .
Cu2 N6 C12 C17 16.4(7) no . . .
C11 N6 C12 C9 7.8(8) no . . .
C11 N6 C12 C17 -175.5(5) no . . .
C12 N6 C11 C10 -7.1(8) no . . .
N1 C1 C3 N2 0.8(11) no . . .
N1 C2 C4 N2 0.4(11) no . . .
N1 C2 C4 C13 -179.1(6) no . . .
N2 C4 C13 C14 16.0(9) no . . .
N2 C4 C13 C16 -110.1(6) no . . .
C2 C4 C13 C14 -164.5(6) no . . .
C2 C4 C13 C16 69.4(8) no . . .
N3 C5 C7 N4 1.0(15) no . . .
N3 C6 C8 N4 -1.4(12) no . . .
N3 C6 C8 C15 178.8(7) no . . .
N4 C8 C15 C14 -65.3(9) no . . .
N4 C8 C15 C18 57.0(10) no . . .
C6 C8 C15 C14 114.5(8) no . . .
C6 C8 C15 C18 -123.2(7) no . . .
N5 C9 C12 N6 -3.5(9) no . . .
N5 C9 C12 C17 179.9(5) no . . .
N5 C10 C11 N6 1.9(9) no . . .
N6 C12 C17 C16 -118.8(6) no . . .
N6 C12 C17 C18 116.6(6) no . . .
C9 C12 C17 C16 57.9(7) no . . .
C9 C12 C17 C18 -66.7(8) no . . .
C4 C13 C14 C15 -179.8(6) no . . .
C4 C13 C16 C17 -175.9(5) no . . .
C14 C13 C16 C17 55.3(7) no . . .
C16 C13 C14 C15 -53.3(8) no . . .
C13 C14 C15 C8 174.8(5) no . . .
C13 C14 C15 C18 53.1(8) no . . .
C8 C15 C18 C17 -174.6(6) no . . .
C14 C15 C18 C17 -53.7(8) no . . .
C13 C16 C17 C12 179.1(4) no . . .
C13 C16 C17 C18 -57.0(7) no . . .
C12 C17 C18 C15 -177.4(6) no . . .
C16 C17 C18 C15 56.3(8) no . . .
